data_4117524
loop_
_publ_author_name
'Axel Kirste'
'Bernd Elsler'
'Gregor Schnakenburg'
'Siegfried R. Waldvogel'

_publ_contact_author_address
;      Institut f\"ur Organische Chemie
       Johannes Gutenberg-Universit\"at Mainz
       Duesbergweg 10-14
       D-55128 Mainz
       Germany
;
_publ_contact_author_email waldvogel@uni-mainz.de
_publ_contact_author_fax '049 6131 39-26777'
_publ_contact_author_name 'Waldvogel, Siegfried R.'
_publ_contact_author_phone '049 6131 39-26069'
_publ_section_title
;
 Efficient Anodic and Direct Phenol-Arene C,C Cross-Coupling: The Benign
 Role of Water or Methanol
;
_journal_name_full 'Journal of the American Chemical Society'
_journal_page_first 3571
_journal_page_last 3576
_journal_paper_doi 10.1021/ja211005g
_journal_volume 134
_journal_year 2012
_chemical_formula_moiety 'C20 H20 O4'
_chemical_formula_sum 'C20 H20 O4'
_chemical_formula_weight 324.36
_chemical_name_systematic
; 
 ? 
;
_space_group_IT_number 14
_symmetry_cell_setting monoclinic
_symmetry_space_group_name_Hall '-P 2yn'
_symmetry_space_group_name_H-M 'P 1 21/n 1'
_atom_sites_solution_hydrogens geom
_atom_sites_solution_primary direct
_atom_sites_solution_secondary difmap
_audit_creation_method SHELXL-97
_cell_angle_alpha 90.00
_cell_angle_beta 104.235(3)
_cell_angle_gamma 90.00
_cell_formula_units_Z 4
_cell_length_a 12.5010(7)
_cell_length_b 8.0411(5)
_cell_length_c 16.9607(8)
_cell_measurement_reflns_used 3745
_cell_measurement_temperature 123(2)
_cell_measurement_theta_max 29.13
_cell_measurement_theta_min 1.00
_cell_volume 1652.57(16)
_computing_cell_refinement 'APEX2 v2009.7-0 (Bruker AXS)'
_computing_data_collection 'HKL Denzo and Scalepack (Otwinowski & Minor 1997)'
_computing_data_reduction 'SAINT V7.66A (Bruker AXS, 2009)'
_computing_molecular_graphics 'DIAMOND (Brandenburg, 1999)'
_computing_publication_material 'SHELXL97 (Sheldrick, 1997)'
_computing_structure_refinement 'SHELXL-97 (Sheldrick, 2008)'
_computing_structure_solution 'SHELXS-97 (Sheldrick, 2008)'
_diffrn_ambient_temperature 123(2)
_diffrn_detector_area_resol_mean 9
_diffrn_measured_fraction_theta_full 0.979
_diffrn_measured_fraction_theta_max 0.979
_diffrn_measurement_device '95mm CCD camera on \k-goniostat'
_diffrn_measurement_device_type 'Nonius KappaCCD'
_diffrn_measurement_method 'CCD rotation images, thin slices'
_diffrn_radiation_monochromator 'horizonally mounted graphite crystal'
_diffrn_radiation_type MoK\a
_diffrn_radiation_wavelength 0.71073
_diffrn_reflns_av_R_equivalents 0.0539
_diffrn_reflns_av_sigmaI/netI 0.0454
_diffrn_reflns_limit_h_max 16
_diffrn_reflns_limit_h_min -16
_diffrn_reflns_limit_k_max 10
_diffrn_reflns_limit_k_min -9
_diffrn_reflns_limit_l_max 18
_diffrn_reflns_limit_l_min -22
_diffrn_reflns_number 11908
_diffrn_reflns_theta_full 28.00
_diffrn_reflns_theta_max 28.00
_diffrn_reflns_theta_min 3.04
_exptl_absorpt_coefficient_mu 0.090
_exptl_absorpt_correction_type none
_exptl_crystal_colour colourless
_exptl_crystal_density_diffrn 1.304
_exptl_crystal_description block
_exptl_crystal_F_000 688
_exptl_crystal_size_max 0.60
_exptl_crystal_size_mid 0.60
_exptl_crystal_size_min 0.60
_refine_diff_density_max 0.217
_refine_diff_density_min -0.206
_refine_diff_density_rms 0.043
_refine_ls_extinction_coef 0.012(3)
_refine_ls_extinction_expression Fc^*^=kFc[1+0.001xFc^2^\l^3^/sin(2\q)]^-1/4^
_refine_ls_extinction_method SHELXL
_refine_ls_goodness_of_fit_ref 1.038
_refine_ls_hydrogen_treatment mixed
_refine_ls_matrix_type full
_refine_ls_number_parameters 226
_refine_ls_number_reflns 3914
_refine_ls_number_restraints 0
_refine_ls_restrained_S_all 1.038
_refine_ls_R_factor_all 0.0663
_refine_ls_R_factor_gt 0.0467
_refine_ls_shift/su_max 0.000
_refine_ls_shift/su_mean 0.000
_refine_ls_structure_factor_coef Fsqd
_refine_ls_weighting_details 'calc w=1/[\s^2^(Fo^2^)+(0.0705P)^2^+0.1419P] where P=(Fo^2^+2Fc^2^)/3'
_refine_ls_weighting_scheme calc
_refine_ls_wR_factor_gt 0.1216
_refine_ls_wR_factor_ref 0.1312
_reflns_number_gt 2814
_reflns_number_total 3914
_reflns_threshold_expression >2sigma(I)
_cod_data_source_file ja211005g_si_002_2.cif
_cod_data_source_block GWAL035
_cod_original_sg_symbol_H-M 'P 21/n'
_cod_database_code 4117524

loop_
_symmetry_equiv_pos_as_xyz
'x, y, z'
'-x+1/2, y+1/2, -z+1/2'
'-x, -y, -z'
'x-1/2, -y-1/2, z-1/2'

loop_
_atom_site_label
_atom_site_type_symbol
_atom_site_fract_x
_atom_site_fract_y
_atom_site_fract_z
_atom_site_U_iso_or_equiv
_atom_site_adp_type
_atom_site_occupancy
_atom_site_symmetry_multiplicity
_atom_site_calc_flag
_atom_site_refinement_flags
C1 C 0.51382(10) 0.41476(16) 0.24112(8) 0.0250(3) Uani 1 1 d .
C2 C 0.54703(11) 0.37966(18) 0.32267(8) 0.0280(3) Uani 1 1 d .
C3 C 0.62809(11) 0.25511(18) 0.35262(8) 0.0313(3) Uani 1 1 d .
C4 C 0.67323(11) 0.16742(18) 0.29994(9) 0.0337(3) Uani 1 1 d .
H4A H 0.7277 0.0854 0.3203 0.040 Uiso 1 1 calc R
C4A C 0.63956(10) 0.19767(18) 0.21553(9) 0.0313(3) Uani 1 1 d .
C5 C 0.67968(13) 0.1006(2) 0.15920(10) 0.0428(4) Uani 1 1 d .
H5A H 0.7339 0.0178 0.1787 0.051 Uiso 1 1 calc R
C6 C 0.64194(14) 0.1241(2) 0.07768(10) 0.0487(4) Uani 1 1 d .
H6A H 0.6676 0.0544 0.0410 0.058 Uiso 1 1 calc R
C7 C 0.56545(13) 0.2503(2) 0.04741(9) 0.0428(4) Uani 1 1 d .
H7A H 0.5408 0.2674 -0.0096 0.051 Uiso 1 1 calc R
C8 C 0.52631(11) 0.34890(19) 0.09978(8) 0.0326(3) Uani 1 1 d .
H8A H 0.4757 0.4356 0.0787 0.039 Uiso 1 1 calc R
C8A C 0.56019(10) 0.32350(17) 0.18509(8) 0.0268(3) Uani 1 1 d .
C9 C 0.42175(10) 0.53373(17) 0.20910(7) 0.0255(3) Uani 1 1 d .
C10 C 0.44003(10) 0.69275(17) 0.18470(8) 0.0280(3) Uani 1 1 d .
C11 C 0.35066(11) 0.79686(17) 0.15130(8) 0.0295(3) Uani 1 1 d .
C12 C 0.24336(11) 0.74074(18) 0.14125(8) 0.0307(3) Uani 1 1 d .
H12A H 0.1831 0.8115 0.1176 0.037 Uiso 1 1 calc R
C13 C 0.22367(11) 0.58070(18) 0.16572(9) 0.0307(3) Uani 1 1 d .
C14 C 0.31279(11) 0.47996(18) 0.19961(8) 0.0281(3) Uani 1 1 d .
H14A H 0.2997 0.3711 0.2169 0.034 Uiso 1 1 calc R
C15 C 0.10694(12) 0.5190(2) 0.15557(11) 0.0448(4) Uani 1 1 d .
H15A H 0.0616 0.5547 0.1026 0.067 Uiso 1 1 calc R
H15B H 0.0765 0.5650 0.1989 0.067 Uiso 1 1 calc R
H15C H 0.1070 0.3973 0.1586 0.067 Uiso 1 1 calc R
C16 C 0.29543(13) 1.07372(19) 0.11069(10) 0.0394(4) Uani 1 1 d .
H16A H 0.2575 1.0821 0.1547 0.059 Uiso 1 1 calc R
H16B H 0.2425 1.0410 0.0603 0.059 Uiso 1 1 calc R
H16C H 0.3277 1.1817 0.1030 0.059 Uiso 1 1 calc R
C17 C 0.54696(13) 0.6056(2) 0.41152(10) 0.0421(4) Uani 1 1 d .
H17A H 0.5461 0.6865 0.3682 0.063 Uiso 1 1 calc R
H17B H 0.6234 0.5832 0.4409 0.063 Uiso 1 1 calc R
H17C H 0.5062 0.6507 0.4493 0.063 Uiso 1 1 calc R
C18 C 0.72390(17) 0.0943(2) 0.46490(11) 0.0573(5) Uani 1 1 d .
H18A H 0.7960 0.1139 0.4535 0.086 Uiso 1 1 calc R
H18B H 0.6919 -0.0084 0.4380 0.086 Uiso 1 1 calc R
H18C H 0.7329 0.0838 0.5237 0.086 Uiso 1 1 calc R
O2A O 0.49640(8) 0.45554(13) 0.37701(6) 0.0364(3) Uani 1 1 d .
O3A O 0.65230(9) 0.23065(15) 0.43501(6) 0.0419(3) Uani 1 1 d .
O10A O 0.54623(8) 0.74761(15) 0.19297(7) 0.0406(3) Uani 1 1 d .
H19 H 0.539(2) 0.853(4) 0.1775(15) 0.093(8) Uiso 1 1 d .
O11A O 0.38068(8) 0.95197(13) 0.13128(7) 0.0379(3) Uani 1 1 d .

loop_
_atom_site_aniso_label
_atom_site_aniso_U_11
_atom_site_aniso_U_22
_atom_site_aniso_U_33
_atom_site_aniso_U_23
_atom_site_aniso_U_13
_atom_site_aniso_U_12
C1 0.0222(6) 0.0219(7) 0.0312(6) 0.0007(5) 0.0073(5) -0.0018(5)
C2 0.0257(6) 0.0281(7) 0.0305(6) -0.0015(5) 0.0076(5) -0.0068(5)
C3 0.0261(7) 0.0329(8) 0.0307(7) 0.0044(6) -0.0010(5) -0.0079(6)
C4 0.0231(6) 0.0296(8) 0.0444(8) 0.0063(6) 0.0010(6) 0.0004(6)
C4A 0.0229(6) 0.0286(7) 0.0421(7) 0.0003(6) 0.0073(6) 0.0007(5)
C5 0.0347(8) 0.0393(9) 0.0567(10) -0.0016(7) 0.0159(7) 0.0115(7)
C6 0.0501(9) 0.0513(11) 0.0515(9) -0.0099(8) 0.0253(8) 0.0117(8)
C7 0.0453(9) 0.0510(10) 0.0352(8) -0.0033(7) 0.0161(7) 0.0053(8)
C8 0.0315(7) 0.0346(8) 0.0334(7) 0.0008(6) 0.0114(6) 0.0038(6)
C8A 0.0234(6) 0.0256(7) 0.0320(6) -0.0001(5) 0.0077(5) -0.0002(5)
C9 0.0253(6) 0.0257(7) 0.0265(6) -0.0022(5) 0.0083(5) 0.0023(5)
C10 0.0244(6) 0.0277(7) 0.0326(6) -0.0015(6) 0.0086(5) -0.0010(5)
C11 0.0343(7) 0.0224(7) 0.0336(7) 0.0003(6) 0.0119(6) 0.0021(6)
C12 0.0275(7) 0.0296(7) 0.0354(7) -0.0026(6) 0.0084(6) 0.0062(6)
C13 0.0262(7) 0.0290(7) 0.0378(7) -0.0054(6) 0.0098(6) 0.0013(5)
C14 0.0286(7) 0.0248(7) 0.0333(7) -0.0032(6) 0.0120(6) -0.0002(5)
C15 0.0271(7) 0.0377(9) 0.0706(11) 0.0009(8) 0.0139(7) 0.0006(6)
C16 0.0477(9) 0.0253(8) 0.0475(8) 0.0032(6) 0.0161(7) 0.0085(7)
C17 0.0436(9) 0.0337(9) 0.0476(9) -0.0086(7) 0.0090(7) 0.0005(7)
C18 0.0646(12) 0.0467(11) 0.0462(9) 0.0148(8) -0.0136(9) -0.0009(9)
O2A 0.0392(6) 0.0397(6) 0.0334(5) -0.0085(4) 0.0147(4) -0.0088(5)
O3A 0.0431(6) 0.0441(7) 0.0313(5) 0.0071(4) -0.0042(5) -0.0058(5)
O10A 0.0274(5) 0.0306(6) 0.0631(7) 0.0090(5) 0.0101(5) -0.0032(4)
O11A 0.0361(6) 0.0253(5) 0.0531(6) 0.0056(5) 0.0123(5) 0.0025(4)

loop_
_atom_type_symbol
_atom_type_description
_atom_type_scat_dispersion_real
_atom_type_scat_dispersion_imag
_atom_type_scat_source
C C 0.0033 0.0016 'International Tables Vol C Tables 4.2.6.8 and 6.1.1.4'
H H 0.0000 0.0000 'International Tables Vol C Tables 4.2.6.8 and 6.1.1.4'
O O 0.0106 0.0060 'International Tables Vol C Tables 4.2.6.8 and 6.1.1.4'

loop_
_geom_angle_atom_site_label_1
_geom_angle_atom_site_label_2
_geom_angle_atom_site_label_3
_geom_angle
C2 C1 C8A 119.49(12)
C2 C1 C9 120.92(11)
C8A C1 C9 119.28(11)
C1 C2 O2A 120.46(12)
C1 C2 C3 121.05(12)
O2A C2 C3 118.31(12)
C4 C3 O3A 124.80(13)
C4 C3 C2 120.10(13)
O3A C3 C2 115.07(12)
C3 C4 C4A 120.48(13)
C3 C4 H4A 119.8
C4A C4 H4A 119.8
C4 C4A C5 121.50(13)
C4 C4A C8A 119.90(13)
C5 C4A C8A 118.55(13)
C6 C5 C4A 121.16(14)
C6 C5 H5A 119.4
C4A C5 H5A 119.4
C5 C6 C7 120.48(14)
C5 C6 H6A 119.8
C7 C6 H6A 119.8
C8 C7 C6 120.16(14)
C8 C7 H7A 119.9
C6 C7 H7A 119.9
C7 C8 C8A 120.94(14)
C7 C8 H8A 119.5
C8A C8 H8A 119.5
C8 C8A C4A 118.63(12)
C8 C8A C1 122.36(12)
C4A C8A C1 118.95(12)
C10 C9 C14 118.67(12)
C10 C9 C1 122.23(11)
C14 C9 C1 119.03(12)
O10A C10 C9 119.62(12)
O10A C10 C11 120.31(12)
C9 C10 C11 120.07(12)
O11A C11 C12 125.62(12)
O11A C11 C10 113.90(12)
C12 C11 C10 120.49(12)
C11 C12 C13 120.07(13)
C11 C12 H12A 120.0
C13 C12 H12A 120.0
C14 C13 C12 118.80(12)
C14 C13 C15 120.79(13)
C12 C13 C15 120.41(13)
C13 C14 C9 121.90(13)
C13 C14 H14A 119.1
C9 C14 H14A 119.1
C13 C15 H15A 109.5
C13 C15 H15B 109.5
H15A C15 H15B 109.5
C13 C15 H15C 109.5
H15A C15 H15C 109.5
H15B C15 H15C 109.5
O11A C16 H16A 109.5
O11A C16 H16B 109.5
H16A C16 H16B 109.5
O11A C16 H16C 109.5
H16A C16 H16C 109.5
H16B C16 H16C 109.5
O2A C17 H17A 109.5
O2A C17 H17B 109.5
H17A C17 H17B 109.5
O2A C17 H17C 109.5
H17A C17 H17C 109.5
H17B C17 H17C 109.5
O3A C18 H18A 109.5
O3A C18 H18B 109.5
H18A C18 H18B 109.5
O3A C18 H18C 109.5
H18A C18 H18C 109.5
H18B C18 H18C 109.5
C2 O2A C17 114.82(11)
C3 O3A C18 115.77(13)
C10 O10A H19 104.3(17)
C11 O11A C16 116.89(11)

loop_
_geom_bond_atom_site_label_1
_geom_bond_atom_site_label_2
_geom_bond_distance
C1 C2 1.3721(18)
C1 C8A 1.4312(18)
C1 C9 1.4924(18)
C2 O2A 1.3818(16)
C2 C3 1.426(2)
C3 C4 1.365(2)
C3 O3A 1.3694(16)
C4 C4A 1.410(2)
C4 H4A 0.9500
C4A C5 1.417(2)
C4A C8A 1.4223(19)
C5 C6 1.360(2)
C5 H5A 0.9500
C6 C7 1.403(2)
C6 H6A 0.9500
C7 C8 1.368(2)
C7 H7A 0.9500
C8 C8A 1.4190(19)
C8 H8A 0.9500
C9 C10 1.3802(19)
C9 C14 1.4001(18)
C10 O10A 1.3730(16)
C10 C11 1.3996(19)
C11 O11A 1.3692(17)
C11 C12 1.3855(19)
C12 C13 1.393(2)
C12 H12A 0.9500
C13 C14 1.383(2)
C13 C15 1.5104(19)
C14 H14A 0.9500
C15 H15A 0.9800
C15 H15B 0.9800
C15 H15C 0.9800
C16 O11A 1.4258(18)
C16 H16A 0.9800
C16 H16B 0.9800
C16 H16C 0.9800
C17 O2A 1.4200(19)
C17 H17A 0.9800
C17 H17B 0.9800
C17 H17C 0.9800
C18 O3A 1.427(2)
C18 H18A 0.9800
C18 H18B 0.9800
C18 H18C 0.9800
O10A H19 0.88(3)

loop_
_geom_hbond_atom_site_label_D
_geom_hbond_atom_site_label_H
_geom_hbond_atom_site_label_A
_geom_hbond_distance_DH
_geom_hbond_distance_HA
_geom_hbond_distance_DA
_geom_hbond_angle_DHA
O10A H19 O11A 0.88(3) 2.10(3) 2.6483(15) 120(2)

loop_
_geom_torsion_atom_site_label_1
_geom_torsion_atom_site_label_2
_geom_torsion_atom_site_label_3
_geom_torsion_atom_site_label_4
_geom_torsion
C8A C1 C2 O2A -174.20(11)
C9 C1 C2 O2A -0.71(19)
C8A C1 C2 C3 0.82(19)
C9 C1 C2 C3 174.31(11)
C1 C2 C3 C4 -0.6(2)
O2A C2 C3 C4 174.47(12)
C1 C2 C3 O3A -178.94(12)
O2A C2 C3 O3A -3.82(17)
O3A C3 C4 C4A 177.48(12)
C2 C3 C4 C4A -0.6(2)
C3 C4 C4A C5 -175.68(14)
C3 C4 C4A C8A 1.7(2)
C4 C4A C5 C6 176.07(15)
C8A C4A C5 C6 -1.3(2)
C4A C5 C6 C7 2.7(3)
C5 C6 C7 C8 -1.4(3)
C6 C7 C8 C8A -1.3(2)
C7 C8 C8A C4A 2.7(2)
C7 C8 C8A C1 -174.51(14)
C4 C4A C8A C8 -178.78(12)
C5 C4A C8A C8 -1.3(2)
C4 C4A C8A C1 -1.5(2)
C5 C4A C8A C1 175.95(13)
C2 C1 C8A C8 177.42(13)
C9 C1 C8A C8 3.82(19)
C2 C1 C8A C4A 0.26(19)
C9 C1 C8A C4A -173.34(11)
C2 C1 C9 C10 104.97(15)
C8A C1 C9 C10 -81.52(16)
C2 C1 C9 C14 -78.28(16)
C8A C1 C9 C14 95.22(15)
C14 C9 C10 O10A -179.58(12)
C1 C9 C10 O10A -2.82(19)
C14 C9 C10 C11 0.05(19)
C1 C9 C10 C11 176.80(11)
O10A C10 C11 O11A -1.60(18)
C9 C10 C11 O11A 178.77(12)
O10A C10 C11 C12 178.62(12)
C9 C10 C11 C12 -1.0(2)
O11A C11 C12 C13 -178.64(12)
C10 C11 C12 C13 1.1(2)
C11 C12 C13 C14 -0.3(2)
C11 C12 C13 C15 179.53(13)
C12 C13 C14 C9 -0.7(2)
C15 C13 C14 C9 179.49(13)
C10 C9 C14 C13 0.82(19)
C1 C9 C14 C13 -176.04(11)
C1 C2 O2A C17 -91.57(16)
C3 C2 O2A C17 93.27(15)
C4 C3 O3A C18 -4.9(2)
C2 C3 O3A C18 173.31(13)
C12 C11 O11A C16 10.6(2)
C10 C11 O11A C16 -169.13(12)

loop_
_cod_related_entry_id
_cod_related_entry_database
_cod_related_entry_code
1 ChemSpider 30660596
